data_7101931
loop_
_publ_author_name
'Bates, Gareth W'
'Gale, Philip A'
'Light, Mark E'

_publ_section_title
;
 Isophthalamides and 2,6-dicarboxamidopyridines with pendant indole
 groups: a 'twisted' binding mode for selective fluoride recognition.
;
_journal_issue 21
_journal_name_full 'Chemical communications (Cambridge, England)'
_journal_page_first 2121
_journal_page_last 2123
_journal_paper_doi 10.1039/b703905k
_journal_year 2007
_chemical_formula_sum 'C44 H62 F N5 O2'
_chemical_formula_weight 711.99
_chemical_name_systematic
;
?
;
_space_group_IT_number 4
_symmetry_cell_setting monoclinic
_symmetry_space_group_name_Hall 'P 2yb'
_symmetry_space_group_name_H-M 'P 1 21 1'
_atom_sites_solution_hydrogens geom
_atom_sites_solution_primary direct
_atom_sites_solution_secondary difmap
_audit_creation_method SHELXL-97
_cell_angle_alpha 90.00
_cell_angle_beta 102.697(2)
_cell_angle_gamma 90.00
_cell_formula_units_Z 2
_cell_length_a 9.7830(4)
_cell_length_b 18.6247(5)
_cell_length_c 11.3671(5)
_cell_measurement_reflns_used 22421
_cell_measurement_temperature 120(2)
_cell_measurement_theta_max 27.48
_cell_measurement_theta_min 2.91
_cell_volume 2020.50(13)
_computing_cell_refinement 'DENZO (Otwinowski & Minor, 1997) & COLLECT (Hooft, R.W.W., 1998)'
_computing_data_collection 'COLLECT (Hooft, R.W.W., 1998)'
_computing_data_reduction 'DENZO (Otwinowski & Minor, 1997) & COLLECT (Hooft, R.W.W., 1998)'
_computing_molecular_graphics 'CAMERON (Watkin, et al., 1993)'
_computing_publication_material 'WINGX (Farrugia, 1998)'
_computing_structure_refinement 'SHELXL-97 (Sheldrick, 1997)'
_computing_structure_solution 'SHELXS-97 (Sheldrick, 1997)'
_diffrn_ambient_temperature 120(2)
_diffrn_detector_area_resol_mean 9.091
_diffrn_measured_fraction_theta_full 0.995
_diffrn_measured_fraction_theta_max 0.995
_diffrn_measurement_device_type 'Bruker-Nonius CCD camera on \k-goniostat'
_diffrn_measurement_method '\f & \w scans to fill the asymmetric unit'
_diffrn_radiation_monochromator graphite
_diffrn_radiation_source 'Bruker Nonius FR591 Rotating Anode'
_diffrn_radiation_type MoK\a
_diffrn_radiation_wavelength 0.71073
_diffrn_reflns_av_R_equivalents 0.0818
_diffrn_reflns_av_sigmaI/netI 0.0670
_diffrn_reflns_limit_h_max 12
_diffrn_reflns_limit_h_min -12
_diffrn_reflns_limit_k_max 23
_diffrn_reflns_limit_k_min -24
_diffrn_reflns_limit_l_max 14
_diffrn_reflns_limit_l_min -14
_diffrn_reflns_number 27652
_diffrn_reflns_theta_full 27.48
_diffrn_reflns_theta_max 27.48
_diffrn_reflns_theta_min 3.11
_diffrn_standards_number 0
_exptl_absorpt_coefficient_mu 0.075
_exptl_absorpt_correction_T_max 0.9851
_exptl_absorpt_correction_T_min 0.9649
_exptl_absorpt_correction_type multi-scan
_exptl_absorpt_process_details
;
SADABS V2.10 (Sheldrick, G.M., 2003)
;
_exptl_crystal_colour 'Pale Yellow'
_exptl_crystal_density_diffrn 1.170
_exptl_crystal_density_method 'not measured'
_exptl_crystal_description Fragment
_exptl_crystal_F_000 772
_exptl_crystal_size_max 0.34
_exptl_crystal_size_mid 0.3
_exptl_crystal_size_min 0.2
_refine_diff_density_max 0.458
_refine_diff_density_min -0.438
_refine_diff_density_rms 0.119
_refine_ls_extinction_coef 0.1466(8)
_refine_ls_extinction_expression Fc^*^=kFc[1+0.001xFc^2^\l^3^/sin(2\q)]^-1/4^
_refine_ls_extinction_method SHELXL
_refine_ls_goodness_of_fit_ref 1.198
_refine_ls_hydrogen_treatment constr
_refine_ls_matrix_type full
_refine_ls_number_parameters 474
_refine_ls_number_reflns 4764
_refine_ls_number_restraints 18
_refine_ls_restrained_S_all 1.224
_refine_ls_R_factor_all 0.0915
_refine_ls_R_factor_gt 0.0605
_refine_ls_shift/su_max 0.133
_refine_ls_shift/su_mean 0.003
_refine_ls_structure_factor_coef Fsqd
_refine_ls_weighting_details 'calc w=1/[\s^2^(Fo^2^)+(0.0585P)^2^+0.1060P] where P=(Fo^2^+2Fc^2^)/3'
_refine_ls_weighting_scheme calc
_refine_ls_wR_factor_gt 0.1233
_refine_ls_wR_factor_ref 0.1339
_reflns_number_gt 3511
_reflns_number_total 4764
_reflns_threshold_expression >2sigma(I)
_cod_data_source_file b703905k.txt
_cod_data_source_block 2007sot0185
_cod_depositor_comments
;
The following automatic conversions were performed:
'_symmetry_cell_setting' value 'Monoclinic' changed to 'monoclinic'
according to '/home/saulius/struct/CIF-dictionaries/cif_core.dic'
dictionary named 'cif_core.dic' version 2.4.1 from 2010-06-29.

Automatic conversion script
Id: cif_fix_enum 1527 2010-12-29 10:47:43Z saulius 
;
_cod_original_sg_symbol_H-M P2(1)
_cod_database_code 7101931

loop_
_symmetry_equiv_pos_as_xyz
'x, y, z'
'-x, y+1/2, -z'

loop_
_atom_site_label
_atom_site_type_symbol
_atom_site_fract_x
_atom_site_fract_y
_atom_site_fract_z
_atom_site_U_iso_or_equiv
_atom_site_adp_type
_atom_site_occupancy
_atom_site_symmetry_multiplicity
_atom_site_calc_flag
_atom_site_refinement_flags
_atom_site_disorder_assembly
_atom_site_disorder_group
O1 O 1.19547(4) 0.450378(19) 1.31722(3) 0.05527(12) Uani 1 1 d . . .
O2 O 0.96224(3) 0.261517(17) 0.76027(3) 0.04334(10) Uani 1 1 d . . .
N1 N 1.60528(4) 0.298562(18) 1.26093(3) 0.03384(11) Uani 1 1 d . . .
H1 H 1.5420 0.2826 1.1991 0.041 Uiso 1 1 calc R . .
N2 N 1.32882(4) 0.356602(19) 1.27968(3) 0.03607(11) Uani 1 1 d . . .
H2 H 1.3268 0.3170 1.2371 0.043 Uiso 1 1 calc R . .
N3 N 1.15515(4) 0.220254(19) 0.89451(3) 0.03642(11) Uani 1 1 d . . .
H3 H 1.2144 0.2313 0.9622 0.044 Uiso 1 1 calc R . .
N4 N 1.36716(4) 0.117271(19) 1.01699(3) 0.03275(10) Uani 1 1 d . . .
H4 H 1.3629 0.1531 1.0665 0.039 Uiso 1 1 calc R . .
C1 C 1.80492(5) 0.24560(3) 1.18853(4) 0.04404(15) Uani 1 1 d . . .
H1A H 1.8032 0.2764 1.1183 0.066 Uiso 1 1 calc R . .
H1B H 1.7475 0.2028 1.1636 0.066 Uiso 1 1 calc R . .
H1C H 1.9016 0.2310 1.2233 0.066 Uiso 1 1 calc R . .
C2 C 1.74775(5) 0.28608(2) 1.28059(4) 0.03675(13) Uani 1 1 d . . .
C3 C 1.81509(5) 0.31792(2) 1.38605(4) 0.03985(14) Uani 1 1 d . . .
C4 C 1.96846(5) 0.31912(3) 1.44129(5) 0.05195(17) Uani 1 1 d . . .
H4A H 2.0168 0.2848 1.3992 0.078 Uiso 1 1 calc R . .
H4B H 1.9838 0.3059 1.5266 0.078 Uiso 1 1 calc R . .
H4C H 2.0054 0.3675 1.4343 0.078 Uiso 1 1 calc R . .
C5 C 1.70813(5) 0.35277(2) 1.43446(4) 0.03807(14) Uani 1 1 d . . .
C6 C 1.71060(6) 0.39542(3) 1.53662(4) 0.04530(15) Uani 1 1 d . . .
H6 H 1.7961 0.4048 1.5928 0.054 Uiso 1 1 calc R . .
C7 C 1.58524(6) 0.42355(3) 1.55362(4) 0.04706(16) Uani 1 1 d . . .
H7 H 1.5858 0.4518 1.6234 0.056 Uiso 1 1 calc R . .
C8 C 1.45775(5) 0.41183(3) 1.47154(4) 0.04321(15) Uani 1 1 d . . .
H8 H 1.3744 0.4328 1.4859 0.052 Uiso 1 1 calc R . .
C9 C 1.45180(5) 0.36962(2) 1.36871(4) 0.03536(13) Uani 1 1 d . . .
C10 C 1.57838(5) 0.33986(2) 1.35315(4) 0.03303(12) Uani 1 1 d . . .
C11 C 1.21213(5) 0.39966(2) 1.25309(4) 0.03867(13) Uani 1 1 d . . .
C12 C 1.10478(5) 0.38303(2) 1.14091(4) 0.03818(13) Uani 1 1 d . . .
C13 C 0.97987(5) 0.42175(3) 1.11832(5) 0.04749(15) Uani 1 1 d . . .
H13 H 0.9630 0.4556 1.1760 0.057 Uiso 1 1 calc R . .
C14 C 0.88068(5) 0.41145(3) 1.01326(5) 0.05112(16) Uani 1 1 d . . .
H14 H 0.7960 0.4382 0.9990 0.061 Uiso 1 1 calc R . .
C15 C 0.90378(5) 0.36195(3) 0.92759(5) 0.04365(15) Uani 1 1 d . . .
H15 H 0.8357 0.3554 0.8547 0.052 Uiso 1 1 calc R . .
C16 C 1.02766(5) 0.32209(2) 0.94970(4) 0.03666(13) Uani 1 1 d . . .
C17 C 1.12729(5) 0.33330(2) 1.05595(4) 0.03787(13) Uani 1 1 d . . .
H17 H 1.2120 0.3066 1.0707 0.045 Uiso 1 1 calc R . .
C18 C 1.04555(4) 0.26568(2) 0.85881(4) 0.03545(13) Uani 1 1 d . . .
C19 C 1.18543(4) 0.15717(2) 0.83565(4) 0.03314(12) Uani 1 1 d . . .
C20 C 1.12245(5) 0.13637(3) 0.71887(4) 0.03846(14) Uani 1 1 d . . .
H20 H 1.0546 0.1666 0.6703 0.046 Uiso 1 1 calc R . .
C21 C 1.15868(5) 0.07047(3) 0.67179(4) 0.04091(14) Uani 1 1 d . . .
H21 H 1.1127 0.0574 0.5921 0.049 Uiso 1 1 calc R . .
C22 C 1.25671(5) 0.02480(2) 0.73562(4) 0.03705(13) Uani 1 1 d . . .
H22 H 1.2782 -0.0194 0.7019 0.044 Uiso 1 1 calc R . .
C23 C 1.32510(4) 0.04536(2) 0.85335(4) 0.03233(12) Uani 1 1 d . . .
C24 C 1.28840(4) 0.11033(2) 0.90146(4) 0.02992(11) Uani 1 1 d . . .
C25 C 1.50511(5) -0.05680(3) 0.93260(5) 0.04594(15) Uani 1 1 d . . .
H25A H 1.5780 -0.0652 1.0055 0.069 Uiso 1 1 calc R . .
H25B H 1.5479 -0.0546 0.8624 0.069 Uiso 1 1 calc R . .
H25C H 1.4370 -0.0961 0.9221 0.069 Uiso 1 1 calc R . .
C26 C 1.43223(5) 0.01291(2) 0.94444(4) 0.03399(12) Uani 1 1 d . . .
C27 C 1.45388(5) 0.05849(2) 1.04181(4) 0.03409(12) Uani 1 1 d . . .
C28 C 1.55276(5) 0.05150(3) 1.16126(4) 0.04282(15) Uani 1 1 d . . .
H28A H 1.5927 0.0986 1.1873 0.064 Uiso 1 1 calc R . .
H28B H 1.6282 0.0182 1.1545 0.064 Uiso 1 1 calc R . .
H28C H 1.5024 0.0331 1.2205 0.064 Uiso 1 1 calc R . .
N5 N 1.60062(4) 0.16059(2) 1.64018(3) 0.03817(11) Uani 1 1 d D . .
C29 C 1.58754(5) 0.23627(3) 1.69059(4) 0.04183(14) Uani 1 1 d . A .
H29A H 1.6828 0.2559 1.7209 0.050 Uiso 1 1 calc R . .
H29B H 1.5392 0.2676 1.6240 0.050 Uiso 1 1 calc R . .
C30 C 1.50819(5) 0.23926(3) 1.79198(5) 0.05386(17) Uani 1 1 d . . .
H30A H 1.4297 0.2045 1.7749 0.065 Uiso 1 1 calc R A .
H30B H 1.5718 0.2250 1.8687 0.065 Uiso 1 1 calc R . .
C31 C 1.45108(6) 0.31350(3) 1.80562(6) 0.0703(2) Uani 1 1 d . A .
H31A H 1.4287 0.3173 1.8862 0.084 Uiso 1 1 calc R . .
H31B H 1.5247 0.3493 1.8018 0.084 Uiso 1 1 calc R . .
C32 C 1.32285(7) 0.33141(4) 1.71169(7) 0.0902(2) Uani 1 1 d . . .
H32A H 1.3461 0.3320 1.6321 0.135 Uiso 1 1 calc R A .
H32B H 1.2881 0.3788 1.7287 0.135 Uiso 1 1 calc R . .
H32C H 1.2504 0.2952 1.7127 0.135 Uiso 1 1 calc R . .
C33 C 1.64463(5) 0.10694(3) 1.74250(4) 0.04471(15) Uani 1 1 d . A .
H33A H 1.5712 0.1057 1.7901 0.054 Uiso 1 1 calc R . .
H33B H 1.6488 0.0586 1.7071 0.054 Uiso 1 1 calc R . .
C34 C 1.78446(5) 0.12207(3) 1.82761(4) 0.04542(15) Uani 1 1 d . . .
H34A H 1.7894 0.1734 1.8511 0.055 Uiso 1 1 calc R A .
H34B H 1.8614 0.1122 1.7861 0.055 Uiso 1 1 calc R . .
C35 C 1.80211(5) 0.07541(3) 1.93988(4) 0.04803(16) Uani 1 1 d . A .
H35A H 1.7936 0.0243 1.9157 0.058 Uiso 1 1 calc R . .
H35B H 1.7262 0.0864 1.9821 0.058 Uiso 1 1 calc R . .
C36 C 1.94346(6) 0.08748(3) 2.02590(5) 0.05633(18) Uani 1 1 d . . .
H36A H 2.0188 0.0757 1.9849 0.084 Uiso 1 1 calc R A .
H36B H 1.9508 0.0566 2.0968 0.084 Uiso 1 1 calc R . .
H36C H 1.9516 0.1379 2.0513 0.084 Uiso 1 1 calc R . .
C37 C 1.71046(4) 0.16483(2) 1.56379(4) 0.03590(13) Uani 1 1 d D A .
H37A H 1.6778 0.1992 1.4971 0.043 Uiso 1 1 calc R . .
H37B H 1.7984 0.1841 1.6142 0.043 Uiso 1 1 calc R . .
C38 C 1.74168(5) 0.09378(2) 1.51095(4) 0.04336(15) Uani 1 1 d D . .
H38A H 1.6529 0.0722 1.4664 0.052 Uiso 1 1 calc R A .
H38B H 1.7835 0.0607 1.5773 0.052 Uiso 1 1 calc R . .
C39 C 1.84095(5) 0.10165(2) 1.42646(4) 0.04178(15) Uani 1 1 d D A .
H39A H 1.9262 0.1274 1.4685 0.050 Uiso 1 1 calc R . .
H39B H 1.7954 0.1307 1.3558 0.050 Uiso 1 1 calc R . .
C40 C 1.88220(6) 0.02938(3) 1.38370(5) 0.05451(18) Uani 1 1 d D . .
H40A H 1.9301 0.0010 1.4533 0.082 Uiso 1 1 calc R A .
H40B H 1.9452 0.0365 1.3285 0.082 Uiso 1 1 calc R . .
H40C H 1.7980 0.0038 1.3417 0.082 Uiso 1 1 calc R . .
C41A C 1.46144(9) 0.13609(5) 1.57673(8) 0.05125(10) Uani 0.50 1 d PD A 3
H41A H 1.3954 0.1453 1.6297 0.061 Uiso 0.50 1 calc PR A 3
H41B H 1.4659 0.0834 1.5664 0.061 Uiso 0.50 1 calc PR A 3
C42A C 1.39967(8) 0.16862(6) 1.45458(8) 0.05125(10) Uani 0.50 1 d PD A 3
H42A H 1.4612 0.1586 1.3980 0.061 Uiso 0.50 1 calc PR A 3
H42B H 1.3911 0.2213 1.4619 0.061 Uiso 0.50 1 calc PR A 3
C43A C 1.25448(9) 0.13513(5) 1.40724(8) 0.05125(10) Uani 0.50 1 d PD A 3
H43A H 1.2636 0.0823 1.4023 0.061 Uiso 0.50 1 calc PR A 3
H43B H 1.1933 0.1458 1.4638 0.061 Uiso 0.50 1 calc PR A 3
C44A C 1.18925(10) 0.16479(6) 1.28408(8) 0.05125(10) Uani 0.50 1 d PD A 3
H44A H 1.1836 0.2172 1.2886 0.077 Uiso 0.50 1 calc PR A 3
H44B H 1.0949 0.1449 1.2566 0.077 Uiso 0.50 1 calc PR A 3
H44C H 1.2470 0.1515 1.2271 0.077 Uiso 0.50 1 calc PR A 3
C41B C 1.46288(9) 0.13598(5) 1.56070(8) 0.05125(10) Uani 0.50 1 d PD A 4
H41C H 1.3901 0.1376 1.6089 0.061 Uiso 0.50 1 calc PR A 4
H41D H 1.4733 0.0852 1.5383 0.061 Uiso 0.50 1 calc PR A 4
C42B C 1.41067(8) 0.17883(5) 1.44569(8) 0.05125(10) Uani 0.50 1 d PD A 4
H42C H 1.4676 0.1661 1.3867 0.061 Uiso 0.50 1 calc PR A 4
H42D H 1.4247 0.2306 1.4642 0.061 Uiso 0.50 1 calc PR A 4
C43B C 1.25592(9) 0.16572(5) 1.38825(9) 0.05125(10) Uani 0.50 1 d PD A 4
H43C H 1.2006 0.1705 1.4510 0.061 Uiso 0.50 1 calc PR A 4
H43D H 1.2233 0.2031 1.3266 0.061 Uiso 0.50 1 calc PR A 4
C44B C 1.22849(11) 0.09296(5) 1.33018(9) 0.05125(10) Uani 0.50 1 d PD A 4
H44D H 1.2929 0.0849 1.2765 0.077 Uiso 0.50 1 calc PR A 4
H44E H 1.1316 0.0907 1.2835 0.077 Uiso 0.50 1 calc PR A 4
H44F H 1.2431 0.0558 1.3928 0.077 Uiso 0.50 1 calc PR A 4
F1 F 1.38070(3) 0.243760(15) 1.11778(3) 0.05551(9) Uani 1 1 d . . .

loop_
_atom_site_aniso_label
_atom_site_aniso_U_11
_atom_site_aniso_U_22
_atom_site_aniso_U_33
_atom_site_aniso_U_23
_atom_site_aniso_U_13
_atom_site_aniso_U_12
O1 0.0544(2) 0.04353(17) 0.0681(2) -0.02198(15) 0.01390(17) 0.00353(15)
O2 0.03110(15) 0.04963(19) 0.04606(17) -0.00071(15) 0.00152(13) 0.00024(14)
N1 0.03953(18) 0.03080(18) 0.03151(17) -0.00191(14) 0.00848(14) -0.00364(15)
N2 0.04208(19) 0.02653(17) 0.04185(19) -0.00637(15) 0.01412(15) -0.00308(15)
N3 0.03092(18) 0.03925(19) 0.03828(19) -0.00718(16) 0.00582(15) 0.00073(15)
N4 0.03256(17) 0.03312(17) 0.03303(17) -0.00852(15) 0.00818(14) -0.00339(15)
C1 0.0473(2) 0.0418(2) 0.0444(2) -0.0006(2) 0.0130(2) 0.0021(2)
C2 0.0424(2) 0.0296(2) 0.0398(2) 0.00539(18) 0.01234(18) 0.00050(18)
C3 0.0414(2) 0.0356(2) 0.0417(2) 0.0071(2) 0.00723(19) -0.0024(2)
C4 0.0468(3) 0.0513(3) 0.0545(3) 0.0019(2) 0.0041(2) -0.0085(2)
C5 0.0497(2) 0.0289(2) 0.0350(2) 0.00555(18) 0.00786(19) -0.00346(19)
C6 0.0622(3) 0.0380(2) 0.0327(2) -0.0024(2) 0.0041(2) -0.0085(2)
C7 0.0679(3) 0.0375(2) 0.0347(2) -0.00700(19) 0.0092(2) -0.0012(2)
C8 0.0568(3) 0.0334(2) 0.0414(2) -0.0017(2) 0.0149(2) 0.0015(2)
C9 0.0455(2) 0.0285(2) 0.0337(2) 0.00069(17) 0.01227(17) -0.00384(18)
C10 0.0454(2) 0.02498(19) 0.02972(19) -0.00040(16) 0.01037(17) -0.00567(17)
C11 0.0432(2) 0.0293(2) 0.0483(2) -0.00527(19) 0.02052(17) -0.00025(19)
C12 0.0346(2) 0.0311(2) 0.0533(2) -0.00425(18) 0.01935(17) -0.00387(17)
C13 0.0405(2) 0.0396(2) 0.0662(3) -0.0121(2) 0.0199(2) 0.0026(2)
C14 0.0328(2) 0.0443(3) 0.0771(3) -0.0057(3) 0.0140(2) 0.0053(2)
C15 0.0313(2) 0.0376(2) 0.0623(3) -0.0013(2) 0.0107(2) 0.00100(19)
C16 0.0347(2) 0.0311(2) 0.0459(2) 0.00044(19) 0.01254(17) -0.00113(18)
C17 0.0338(2) 0.0361(2) 0.0457(2) -0.00049(19) 0.01306(18) 0.00024(18)
C18 0.02538(19) 0.0366(2) 0.0449(2) 0.00181(19) 0.00877(17) -0.00205(17)
C19 0.02676(19) 0.0368(2) 0.0380(2) -0.00629(18) 0.01177(16) -0.00485(17)
C20 0.0275(2) 0.0514(3) 0.0356(2) -0.0048(2) 0.00483(18) -0.00323(19)
C21 0.0308(2) 0.0556(3) 0.0356(2) -0.0112(2) 0.00576(18) -0.0079(2)
C22 0.0349(2) 0.0377(2) 0.0409(2) -0.01453(18) 0.01323(17) -0.01087(18)
C23 0.03131(19) 0.0332(2) 0.0357(2) -0.00527(17) 0.01443(15) -0.00976(16)
C24 0.02577(18) 0.0357(2) 0.03043(19) -0.00659(17) 0.01080(15) -0.00675(16)
C25 0.0523(3) 0.0374(2) 0.0494(3) -0.0071(2) 0.0139(2) 0.0010(2)
C26 0.0339(2) 0.0296(2) 0.0401(2) -0.00437(18) 0.01178(17) -0.00475(17)
C27 0.0377(2) 0.0299(2) 0.0360(2) -0.00131(17) 0.01113(17) 0.00017(18)
C28 0.0478(3) 0.0422(2) 0.0375(2) -0.0006(2) 0.0074(2) 0.0068(2)
N5 0.02830(17) 0.03564(18) 0.0495(2) 0.00713(17) 0.00632(15) -0.00310(15)
C29 0.0319(2) 0.0387(2) 0.0558(3) 0.0031(2) 0.01163(19) -0.00221(19)
C30 0.0421(2) 0.0581(3) 0.0656(3) 0.0007(3) 0.0209(2) -0.0031(2)
C31 0.0672(3) 0.0522(3) 0.1032(4) -0.0185(3) 0.0439(3) -0.0099(3)
C32 0.0860(3) 0.0586(3) 0.1465(5) 0.0382(3) 0.0701(3) 0.0302(3)
C33 0.0373(2) 0.0452(2) 0.0547(3) 0.0164(2) 0.01667(19) -0.0002(2)
C34 0.0353(2) 0.0538(3) 0.0502(2) 0.0162(2) 0.01609(18) 0.0027(2)
C35 0.0487(3) 0.0552(3) 0.0448(2) 0.0091(2) 0.02023(19) 0.0028(2)
C36 0.0592(3) 0.0658(3) 0.0449(3) 0.0066(3) 0.0136(2) 0.0058(3)
C37 0.0290(2) 0.0337(2) 0.0443(2) 0.00817(19) 0.00647(18) -0.00436(18)
C38 0.0435(2) 0.0365(2) 0.0499(3) 0.0088(2) 0.0101(2) -0.0048(2)
C39 0.0430(3) 0.0440(2) 0.0349(2) 0.0055(2) 0.0009(2) -0.0025(2)
C40 0.0623(3) 0.0532(3) 0.0437(3) -0.0077(2) 0.0023(3) 0.0027(3)
C41A 0.03635(14) 0.05489(18) 0.05894(18) 0.00032(15) 0.00277(14) -0.01010(14)
C42A 0.03635(14) 0.05489(18) 0.05894(18) 0.00032(15) 0.00277(14) -0.01010(14)
C43A 0.03635(14) 0.05489(18) 0.05894(18) 0.00032(15) 0.00277(14) -0.01010(14)
C44A 0.03635(14) 0.05489(18) 0.05894(18) 0.00032(15) 0.00277(14) -0.01010(14)
C41B 0.03635(14) 0.05489(18) 0.05894(18) 0.00032(15) 0.00277(14) -0.01010(14)
C42B 0.03635(14) 0.05489(18) 0.05894(18) 0.00032(15) 0.00277(14) -0.01010(14)
C43B 0.03635(14) 0.05489(18) 0.05894(18) 0.00032(15) 0.00277(14) -0.01010(14)
C44B 0.03635(14) 0.05489(18) 0.05894(18) 0.00032(15) 0.00277(14) -0.01010(14)
F1 0.04585(15) 0.04514(14) 0.06747(17) -0.02564(13) -0.00502(14) 0.00889(13)

loop_
_atom_type_symbol
_atom_type_description
_atom_type_scat_dispersion_real
_atom_type_scat_dispersion_imag
_atom_type_scat_source
C C 0.0033 0.0000 'International Tables Vol C Tables 4.2.6.8 and 6.1.1.4'
H H 0.0000 0.0000 'International Tables Vol C Tables 4.2.6.8 and 6.1.1.4'
N N 0.0061 0.0000 'International Tables Vol C Tables 4.2.6.8 and 6.1.1.4'
O O 0.0106 0.0000 'International Tables Vol C Tables 4.2.6.8 and 6.1.1.4'
F F 0.0171 0.0000 'International Tables Vol C Tables 4.2.6.8 and 6.1.1.4'

loop_
_geom_angle_atom_site_label_1
_geom_angle_atom_site_label_2
_geom_angle_atom_site_label_3
_geom_angle
C10 N1 C2 109.08(3)
C11 N2 C9 126.40(4)
C18 N3 C19 127.61(3)
C24 N4 C27 108.18(3)
C3 C2 N1 110.05(4)
C3 C2 C1 130.49(4)
N1 C2 C1 119.40(4)
C2 C3 C5 106.23(4)
C2 C3 C4 128.31(5)
C5 C3 C4 125.44(4)
C6 C5 C10 119.08(5)
C6 C5 C3 133.63(4)
C10 C5 C3 107.25(4)
C7 C6 C5 118.35(4)
C6 C7 C8 122.28(5)
C9 C8 C7 120.76(5)
C8 C9 C10 116.84(4)
C8 C9 N2 124.58(4)
C10 C9 N2 118.57(4)
N1 C10 C9 129.86(4)
N1 C10 C5 107.39(4)
C9 C10 C5 122.67(4)
O1 C11 N2 122.13(4)
O1 C11 C12 120.42(4)
N2 C11 C12 117.44(4)
C17 C12 C13 118.90(4)
C17 C12 C11 122.79(4)
C13 C12 C11 118.24(4)
C14 C13 C12 120.67(5)
C13 C14 C15 120.42(5)
C14 C15 C16 119.55(4)
C17 C16 C15 119.43(4)
C17 C16 C18 122.27(4)
C15 C16 C18 118.25(4)
C12 C17 C16 121.02(4)
O2 C18 N3 123.60(4)
O2 C18 C16 120.78(4)
N3 C18 C16 115.60(4)
C20 C19 N3 126.01(4)
C20 C19 C24 116.58(4)
N3 C19 C24 117.41(4)
C19 C20 C21 120.51(4)
C22 C21 C20 122.99(4)
C21 C22 C23 117.79(4)
C24 C23 C22 119.59(4)
C24 C23 C26 106.87(3)
C22 C23 C26 133.54(4)
N4 C24 C23 108.35(3)
N4 C24 C19 129.14(4)
C23 C24 C19 122.51(4)
C27 C26 C23 106.25(4)
C27 C26 C25 127.91(4)
C23 C26 C25 125.84(4)
C26 C27 N4 110.34(4)
C26 C27 C28 129.38(4)
N4 C27 C28 120.28(4)
C41A N5 C41B 6.85(5)
C41A N5 C33 104.34(5)
C41B N5 C33 108.75(5)
C41A N5 C37 115.49(5)
C41B N5 C37 108.72(5)
C33 N5 C37 110.65(3)
C41A N5 C29 108.92(5)
C41B N5 C29 111.27(5)
C33 N5 C29 110.48(4)
C37 N5 C29 106.95(3)
C30 C29 N5 114.39(4)
C31 C30 C29 111.82(5)
C32 C31 C30 113.69(5)
C34 C33 N5 115.41(4)
C33 C34 C35 110.40(4)
C34 C35 C36 111.92(5)
C38 C37 N5 114.21(4)
C37 C38 C39 112.36(4)
C38 C39 C40 111.72(4)
N5 C41A C42A 117.83(8)
C41A C42A C43A 108.11(8)
C44A C43A C42A 110.24(8)
N5 C41B C42B 116.06(7)
C41B C42B C43B 113.38(8)
C44B C43B C42B 113.25(8)

loop_
_geom_bond_atom_site_label_1
_geom_bond_atom_site_label_2
_geom_bond_distance
O1 C11 1.2259(6)
O2 C18 1.2344(5)
N1 C10 1.3715(6)
N1 C2 1.3819(6)
N2 C11 1.3733(6)
N2 C9 1.4125(5)
N3 C18 1.3561(5)
N3 C19 1.4153(6)
N4 C24 1.3749(5)
N4 C27 1.3757(5)
C1 C2 1.4945(7)
C2 C3 1.3695(6)
C3 C5 1.4395(7)
C3 C4 1.4939(7)
C5 C6 1.4028(7)
C5 C10 1.4168(6)
C6 C7 1.3857(8)
C7 C8 1.4007(7)
C8 C9 1.3992(7)
C9 C10 1.4029(7)
C11 C12 1.4954(6)
C12 C17 1.3902(7)
C12 C13 1.3933(7)
C13 C14 1.3767(7)
C14 C15 1.3949(8)
C15 C16 1.3962(6)
C16 C17 1.3909(6)
C16 C18 1.5104(7)
C19 C20 1.3901(6)
C19 C24 1.4156(6)
C20 C21 1.4149(7)
C21 C22 1.3651(6)
C22 C23 1.4113(6)
C23 C24 1.4066(6)
C23 C26 1.4349(6)
C25 C26 1.5015(7)
C26 C27 1.3739(6)
C27 C28 1.4896(6)
N5 C41A 1.4665(9)
N5 C41B 1.5188(9)
N5 C33 1.5220(6)
N5 C37 1.5249(6)
N5 C29 1.5373(6)
C29 C30 1.5256(8)
C30 C31 1.5118(8)
C31 C32 1.4954(9)
C33 C34 1.5181(6)
C34 C35 1.5222(7)
C35 C36 1.5246(7)
C37 C38 1.5120(6)
C38 C39 1.5156(7)
C39 C40 1.5157(7)
C41A C42A 1.5137(12)
C42A C43A 1.5363(12)
C43A C44A 1.5098(12)
C41B C42B 1.5210(13)
C42B C43B 1.5308(11)
C43B C44B 1.5055(13)

loop_
_geom_hbond_atom_site_label_D
_geom_hbond_atom_site_label_H
_geom_hbond_atom_site_label_A
_geom_hbond_distance_DH
_geom_hbond_distance_HA
_geom_hbond_distance_DA
_geom_hbond_angle_DHA
N1 H1 F1 0.88 1.80 2.6353(4) 158.7
N2 H2 F1 0.88 2.07 2.9106(5) 159.0
N3 H3 F1 0.88 2.14 3.0066(4) 170.0
N4 H4 F1 0.88 1.78 2.6102(5) 155.9
